data_1557080
loop_
_publ_author_name
'Di Sanza, Riccardo'
'Nguyen, Thi Le Nhon'
'Iqbal, Naeem'
'Argent, Stephen P.'
'Lewis, William'
'Lam, Hon Wai'

_publ_section_title
;
 Enantioselective nickel-catalyzed arylative and alkenylative
 intramolecular 1,2-allylations of tethered allene--ketones
;
_journal_issue 9
_journal_name_full 'Chemical Science'
_journal_page_first 2401
_journal_page_last 2406
_journal_paper_doi 10.1039/C9SC05246A
_journal_volume 11
_journal_year 2020
_chemical_absolute_configuration ad
_chemical_formula_moiety 'C23 H29 N O2'
_chemical_formula_sum 'C23 H29 N O2'
_chemical_formula_weight 351.47
_space_group_crystal_system orthorhombic
_space_group_IT_number 19
_space_group_name_Hall 'P 2ac 2ab'
_space_group_name_H-M_alt 'P 21 21 21'
_atom_sites_solution_hydrogens mixed
_atom_sites_solution_primary dual
_atom_sites_solution_secondary difmap
_audit_creation_date 2019-07-28
_audit_creation_method
;
Olex2 1.2
(compiled 2018.05.29 svn.r3508 for OlexSys, GUI svn.r5506)
;
_audit_update_record
;
2019-08-07 deposited with the CCDC.	2020-01-21 downloaded from the CCDC.
;
_cell_angle_alpha 90
_cell_angle_beta 90
_cell_angle_gamma 90
_cell_formula_units_Z 4
_cell_length_a 10.31930(10)
_cell_length_b 10.52580(10)
_cell_length_c 18.2046(2)
_cell_measurement_reflns_used 5494
_cell_measurement_temperature 120(2)
_cell_measurement_theta_max 72.4140
_cell_measurement_theta_min 4.8380
_cell_volume 1977.36(3)
_computing_cell_refinement 'CrysAlisPro 1.171.40.45a (Rigaku OD, 2019)'
_computing_data_collection 'CrysAlisPro 1.171.40.45a (Rigaku OD, 2019)'
_computing_data_reduction 'CrysAlisPro 1.171.40.45a (Rigaku OD, 2019)'
_computing_molecular_graphics 'Olex2 (Dolomanov et al., 2009)'
_computing_publication_material 'Olex2 (Dolomanov et al., 2009)'
_computing_structure_refinement 'ShelXL (Sheldrick, 2015)'
_computing_structure_solution 'ShelXT (Sheldrick, 2015)'
_diffrn_ambient_environment 'N2 gas'
_diffrn_ambient_temperature 120(2)
_diffrn_crystal_treatment 'flash frozen in gaseous N2'
_diffrn_detector 'CCD area detector'
_diffrn_detector_area_resol_mean 5.2349
_diffrn_detector_type 'Agilent Diffraction Atlas S2 detector'
_diffrn_measured_fraction_theta_full 0.996
_diffrn_measured_fraction_theta_max 0.980
_diffrn_measurement_details
;
List of Runs (angles in degrees, time in seconds):

  # Type    Start    End  Width  t~exp~   \w     \q     \k     \f   Frames
#--------------------------------------------------------------------------
  1  \w     -1.00 130.00   1.00    2.00    --   41.70   0.00-180.00  131
  2  \w     31.00  89.00   1.00    2.00    --   41.70-125.00 -60.00   58
  3  \w     79.00 165.00   1.00    8.00    --  104.36  45.00 -30.00   86
  4  \w     32.00  85.00   1.00    8.00    --  104.36 -61.00 120.00   53
  5  \w     31.00  56.00   1.00    8.00    --  104.36 -30.00-150.00   25
  6  \w     28.00  55.00   1.00    8.00    --  104.36 -30.00-180.00   27
  7  \w     29.00  57.00   1.00    8.00    --  104.36 -30.00 150.00   28
  8  \w     28.00  56.00   1.00    8.00    --  104.36 -30.00-120.00   28
  9  \w     32.00  59.00   1.00    8.00    --  104.36 -45.00-120.00   27
 10  \w     28.00  53.00   1.00    8.00    --  104.36 -30.00 -60.00   25
 11  \w     52.00  96.00   1.00    8.00    --  104.36 -94.00-150.00   44
 12  \w     77.00 124.00   1.00    8.00    --  104.36  30.00-120.00   47
 13  \w    142.00 167.00   1.00    8.00    --  104.36  30.00-120.00   25
 14  \w     35.00  72.00   1.00    8.00    --  104.36 -61.00  60.00   37
;
_diffrn_measurement_device '\k-geometry diffractometer'
_diffrn_measurement_device_type 'SuperNova, Atlas S2'
_diffrn_measurement_method '\w scans'
_diffrn_measurement_specimen_support 'MiTeGen micromount'
_diffrn_orient_matrix_type 'CrysAlisPro convention (1999,Acta A55,543-557)'
_diffrn_orient_matrix_UB_11 0.0027318000
_diffrn_orient_matrix_UB_12 0.0506359000
_diffrn_orient_matrix_UB_13 -0.0793731000
_diffrn_orient_matrix_UB_21 0.1492428000
_diffrn_orient_matrix_UB_22 -0.0010161000
_diffrn_orient_matrix_UB_23 0.0014023000
_diffrn_orient_matrix_UB_31 -0.0001309000
_diffrn_orient_matrix_UB_32 -0.1373373000
_diffrn_orient_matrix_UB_33 -0.0293212000
_diffrn_radiation_collimation 'focusing mirrors'
_diffrn_radiation_monochromator mirror
_diffrn_radiation_probe x-ray
_diffrn_radiation_type CuK\a
_diffrn_radiation_wavelength 1.54184
_diffrn_radiation_wavelength_determination fundamental
_diffrn_reflns_av_R_equivalents 0.0191
_diffrn_reflns_av_unetI/netI 0.0264
_diffrn_reflns_Laue_measured_fraction_full 0.996
_diffrn_reflns_Laue_measured_fraction_max 0.980
_diffrn_reflns_limit_h_max 12
_diffrn_reflns_limit_h_min -12
_diffrn_reflns_limit_k_max 10
_diffrn_reflns_limit_k_min -12
_diffrn_reflns_limit_l_max 21
_diffrn_reflns_limit_l_min -22
_diffrn_reflns_number 7544
_diffrn_reflns_point_group_measured_fraction_full 0.987
_diffrn_reflns_point_group_measured_fraction_max 0.960
_diffrn_reflns_theta_full 67.684
_diffrn_reflns_theta_max 72.845
_diffrn_reflns_theta_min 4.853
_diffrn_source 'microfocus sealed tube'
_diffrn_source_current 0.8
_diffrn_source_power 0.04
_diffrn_source_target Cu
_diffrn_source_type 'Agilent Diffraction microfocus tube'
_diffrn_source_voltage 50
_exptl_absorpt_coefficient_mu 0.580
_exptl_absorpt_correction_T_max 1.000
_exptl_absorpt_correction_T_min 0.648
_exptl_absorpt_correction_type gaussian
_exptl_absorpt_process_details
;
CrysAlisPro 1.171.40.45a (Rigaku Oxford Diffraction, 2019)
Numerical absorption correction based on gaussian integration over
			a multifaceted crystal model
Empirical absorption correction using spherical harmonics,
 implemented in SCALE3 ABSPACK scaling algorithm.
;
_exptl_crystal_colour colourless
_exptl_crystal_colour_primary colourless
_exptl_crystal_density_diffrn 1.181
_exptl_crystal_description plank
_exptl_crystal_F_000 760
_exptl_crystal_recrystallization_method 'Re-crystallisation from solvent: EtOAc'
_exptl_crystal_size_max 0.891
_exptl_crystal_size_mid 0.193
_exptl_crystal_size_min 0.09
_refine_diff_density_max 0.144
_refine_diff_density_min -0.177
_refine_diff_density_rms 0.033
_refine_ls_abs_structure_details
;
 Flack x determined using 1516 quotients [(I+)-(I-)]/[(I+)+(I-)]
 (Parsons, Flack and Wagner, Acta Cryst. B69 (2013) 249-259).
;
_refine_ls_abs_structure_Flack -0.06(8)
_refine_ls_extinction_method none
_refine_ls_goodness_of_fit_ref 1.041
_refine_ls_hydrogen_treatment mixed
_refine_ls_matrix_type full
_refine_ls_number_parameters 242
_refine_ls_number_reflns 3775
_refine_ls_number_restraints 1
_refine_ls_restrained_S_all 1.041
_refine_ls_R_factor_all 0.0292
_refine_ls_R_factor_gt 0.0282
_refine_ls_shift/su_max 0.000
_refine_ls_shift/su_mean 0.000
_refine_ls_structure_factor_coef Fsqd
_refine_ls_weighting_details 'w=1/[\s^2^(Fo^2^)+(0.0353P)^2^+0.2514P] where P=(Fo^2^+2Fc^2^)/3'
_refine_ls_weighting_scheme calc
_refine_ls_wR_factor_gt 0.0695
_refine_ls_wR_factor_ref 0.0702
_reflns_Friedel_coverage 0.715
_reflns_Friedel_fraction_full 0.976
_reflns_Friedel_fraction_max 0.935
_reflns_number_gt 3670
_reflns_number_total 3775
_reflns_threshold_expression 'I > 2\s(I)'
_cod_data_source_file c9sc05246a2.cif
_cod_data_source_block rshlof
_cod_depositor_comments
;Adding full bibliography for 1557079--1557081.cif.

 Adding full bibliography for 1557079--1557081.cif.
;
_cod_database_code 1557080
_nottingham_internal_coll_name RSHLOF
_nottingham_internal_coll_number 18291
_nottingham_internal_coll_client RDS/HWL
_nottingham_internal_coll_type custom
_nottingham_internal_coll_frame_method '\w scans'
_nottingham_internal_coll_frame_time '8.00, 2.00'
_nottingham_internal_coll_frame_width 1.00
_nottingham_internal_coll_user pczspa
_nottingham_internal_coll_date 17/07/2019
_nottingham_internal_coll_location NOTTS
_nottingham_internal_coll_instrument 'GVB, PL13110001'
_nottingham_internal_process_date 18/07/2019
_nottingham_internal_process_user pczspa
_nottingham_internal_solution_date 28/07/2019
_nottingham_internal_solution_user pczspa
_nottingham_internal_refinement_date 28/07/2019
_nottingham_internal_refinement_user pczspa
_nottingham_internal_validation_date 28/07/2019
_nottingham_internal_validation_user pczspa
_shelx_shelxl_version_number 2017/1
_chemical_oxdiff_formula C25H25NO2
_chemical_oxdiff_usercomment 'GVB-1649 RSHLOF #18291 for RDS/HWL in fomblin film on a micromount'
_shelx_space_group_comment
;
The symmetry employed for this shelxl refinement is uniquely defined
by the following loop, which should always be used as a source of
symmetry information in preference to the above space-group names.
They are only intended as comments.
;
_shelx_estimated_absorpt_t_max 0.950
_shelx_estimated_absorpt_t_min 0.626
_reflns_odcompleteness_completeness 99.56
_reflns_odcompleteness_iscentric 1
_reflns_odcompleteness_theta 66.97
_olex2_refinement_description
;
1. Fixed Uiso
 At 1.2 times of:
  All C(H) groups, All C(H,H) groups
 At 1.5 times of:
  All C(H,H,H) groups, All O(H) groups
2. Restrained distances
 O6-H6
 0.84 with sigma of 0.02
3.a Ternary CH refined with riding coordinates:
 C4(H4)
3.b Secondary CH2 refined with riding coordinates:
 C2(H2A,H2B), C5(H5A,H5B)
3.c Aromatic/amide H refined with riding coordinates:
 C14(H14), C15(H15), C16(H16), C17(H17), C18(H18), C20(H20), C21(H21),
 C23(H23), C24(H24)
3.d X=CH2 refined with riding coordinates:
 C12(H12A,H12B)
3.e Idealised Me refined as rotating group:
 C8(H8A,H8B,H8C), C9(H9A,H9B,H9C), C10(H10A,H10B,H10C), C26(H26A,H26B,H26C)
;
_olex2_exptl_crystal_mounting_method 'in fomblin film on a micromount'
_olex2_submission_special_instructions 'No special instructions were received'
_oxdiff_exptl_absorpt_empirical_details
;
Empirical correction (ABSPACK) includes:
- Absorption correction using spherical harmonics
- Frame scaling
;
_oxdiff_exptl_absorpt_empirical_full_max 1.203
_oxdiff_exptl_absorpt_empirical_full_min 0.883

loop_
_space_group_symop_operation_xyz
'x, y, z'
'-x+1/2, -y, z+1/2'
'-x, y+1/2, -z+1/2'
'x+1/2, -y+1/2, -z'

loop_
_atom_site_label
_atom_site_type_symbol
_atom_site_fract_x
_atom_site_fract_y
_atom_site_fract_z
_atom_site_U_iso_or_equiv
_atom_site_adp_type
_atom_site_occupancy
_atom_site_site_symmetry_order
_atom_site_calc_flag
_atom_site_refinement_flags_posn
N1 N 0.63097(12) 0.64382(12) 0.29373(7) 0.0200(3) Uani 1 1 d .
C2 C 0.65402(15) 0.69671(15) 0.22017(8) 0.0208(3) Uani 1 1 d .
H2A H 0.679857 0.628706 0.185568 0.025 Uiso 1 1 calc R
H2B H 0.723766 0.761227 0.221838 0.025 Uiso 1 1 calc R
C3 C 0.52546(14) 0.75766(14) 0.19572(8) 0.0186(3) Uani 1 1 d .
C4 C 0.42695(14) 0.68619(14) 0.24588(8) 0.0182(3) Uani 1 1 d .
H4 H 0.420494 0.597060 0.227230 0.022 Uiso 1 1 calc R
C5 C 0.50165(14) 0.68158(14) 0.31863(8) 0.0198(3) Uani 1 1 d .
H5A H 0.503233 0.765706 0.342934 0.024 Uiso 1 1 calc R
H5B H 0.464219 0.618074 0.352675 0.024 Uiso 1 1 calc R
O6 O 0.53469(11) 0.88763(10) 0.21958(6) 0.0220(2) Uani 1 1 d D
H6 H 0.4606(19) 0.921(2) 0.2151(12) 0.033 Uiso 1 1 d DR
C7 C 0.50691(15) 0.75202(16) 0.11095(8) 0.0216(3) Uani 1 1 d .
C8 C 0.63001(16) 0.8043(2) 0.07420(10) 0.0324(4) Uani 1 1 d .
H8A H 0.651354 0.887291 0.095404 0.049 Uiso 1 1 calc GR
H8B H 0.615085 0.813593 0.021313 0.049 Uiso 1 1 calc GR
H8C H 0.702061 0.745360 0.082474 0.049 Uiso 1 1 calc GR
C9 C 0.39365(15) 0.83565(17) 0.08605(9) 0.0277(4) Uani 1 1 d .
H9A H 0.313926 0.807563 0.110379 0.042 Uiso 1 1 calc GR
H9B H 0.383257 0.828599 0.032692 0.042 Uiso 1 1 calc GR
H9C H 0.411294 0.924290 0.099130 0.042 Uiso 1 1 calc GR
C10 C 0.48314(19) 0.61649(17) 0.08417(10) 0.0321(4) Uani 1 1 d .
H10A H 0.549676 0.560064 0.104439 0.048 Uiso 1 1 calc GR
H10B H 0.487085 0.614391 0.030396 0.048 Uiso 1 1 calc GR
H10C H 0.397408 0.588072 0.100484 0.048 Uiso 1 1 calc GR
C11 C 0.29032(14) 0.73804(15) 0.25107(9) 0.0204(3) Uani 1 1 d .
C12 C 0.25988(16) 0.83610(16) 0.29446(9) 0.0262(3) Uani 1 1 d .
H12A H 0.172902 0.865353 0.296916 0.031 Uiso 1 1 calc R
H12B H 0.325241 0.876519 0.322822 0.031 Uiso 1 1 calc R
C13 C 0.18789(14) 0.67424(15) 0.20640(9) 0.0213(3) Uani 1 1 d .
C14 C 0.09122(15) 0.74623(17) 0.17210(9) 0.0250(3) Uani 1 1 d .
H14 H 0.090014 0.835828 0.178351 0.030 Uiso 1 1 calc R
C15 C -0.00293(15) 0.68847(18) 0.12906(10) 0.0298(4) Uani 1 1 d .
H15 H -0.067467 0.738795 0.105861 0.036 Uiso 1 1 calc R
C16 C -0.00327(16) 0.55777(19) 0.11975(10) 0.0312(4) Uani 1 1 d .
H16 H -0.067178 0.518533 0.089815 0.037 Uiso 1 1 calc R
C17 C 0.09032(17) 0.48469(18) 0.15442(10) 0.0299(4) Uani 1 1 d .
H17 H 0.089544 0.394927 0.148976 0.036 Uiso 1 1 calc R
C18 C 0.18534(15) 0.54240(16) 0.19716(10) 0.0250(3) Uani 1 1 d .
H18 H 0.249384 0.491507 0.220387 0.030 Uiso 1 1 calc R
C19 C 0.73637(14) 0.64215(14) 0.34252(8) 0.0197(3) Uani 1 1 d .
C20 C 0.86141(15) 0.62043(15) 0.31558(8) 0.0219(3) Uani 1 1 d .
H20 H 0.873843 0.608811 0.264311 0.026 Uiso 1 1 calc R
C21 C 0.96780(14) 0.61550(15) 0.36232(9) 0.0226(3) Uani 1 1 d .
H21 H 1.051929 0.600968 0.342863 0.027 Uiso 1 1 calc R
C22 C 0.95128(15) 0.63177(14) 0.43730(9) 0.0219(3) Uani 1 1 d .
C23 C 0.82742(16) 0.65209(15) 0.46495(9) 0.0253(3) Uani 1 1 d .
H23 H 0.815409 0.662027 0.516364 0.030 Uiso 1 1 calc R
C24 C 0.72096(15) 0.65806(15) 0.41832(9) 0.0234(3) Uani 1 1 d .
H24 H 0.637119 0.673048 0.438060 0.028 Uiso 1 1 calc R
O25 O 1.05060(11) 0.63197(11) 0.48784(7) 0.0273(3) Uani 1 1 d .
C26 C 1.17129(16) 0.58280(18) 0.46298(10) 0.0302(4) Uani 1 1 d .
H26A H 1.208040 0.640098 0.426019 0.045 Uiso 1 1 calc GR
H26B H 1.157833 0.498671 0.441224 0.045 Uiso 1 1 calc GR
H26C H 1.231125 0.575765 0.504587 0.045 Uiso 1 1 calc GR

loop_
_atom_site_aniso_label
_atom_site_aniso_U_11
_atom_site_aniso_U_22
_atom_site_aniso_U_33
_atom_site_aniso_U_23
_atom_site_aniso_U_13
_atom_site_aniso_U_12
N1 0.0174(6) 0.0224(6) 0.0201(6) 0.0010(5) -0.0002(5) 0.0008(5)
C2 0.0181(7) 0.0233(7) 0.0211(7) 0.0001(6) -0.0005(6) 0.0011(6)
C3 0.0177(7) 0.0160(6) 0.0220(7) -0.0004(6) -0.0005(6) -0.0008(5)
C4 0.0179(7) 0.0156(6) 0.0211(7) -0.0005(6) -0.0005(6) -0.0004(5)
C5 0.0181(7) 0.0198(7) 0.0216(7) 0.0001(6) 0.0009(6) 0.0006(6)
O6 0.0222(5) 0.0161(5) 0.0276(6) -0.0013(4) -0.0020(4) -0.0023(4)
C7 0.0188(7) 0.0253(7) 0.0208(7) 0.0002(6) -0.0004(6) -0.0010(6)
C8 0.0215(8) 0.0516(11) 0.0240(8) 0.0059(8) 0.0002(6) -0.0039(8)
C9 0.0239(7) 0.0361(9) 0.0232(8) 0.0057(7) -0.0020(6) 0.0015(7)
C10 0.0413(9) 0.0305(9) 0.0246(8) -0.0056(7) -0.0033(7) -0.0005(8)
C11 0.0182(7) 0.0195(7) 0.0235(7) 0.0043(6) 0.0014(6) -0.0001(6)
C12 0.0224(7) 0.0254(8) 0.0308(8) -0.0024(7) 0.0010(6) 0.0036(6)
C13 0.0163(7) 0.0246(7) 0.0231(7) 0.0027(6) 0.0028(6) -0.0011(6)
C14 0.0184(7) 0.0275(8) 0.0293(8) 0.0057(7) 0.0022(6) 0.0012(6)
C15 0.0185(7) 0.0426(10) 0.0283(8) 0.0103(8) -0.0013(6) 0.0000(7)
C16 0.0231(8) 0.0435(10) 0.0270(8) 0.0021(7) -0.0018(7) -0.0106(7)
C17 0.0261(8) 0.0298(9) 0.0338(9) 0.0003(7) 0.0002(7) -0.0084(7)
C18 0.0214(8) 0.0246(7) 0.0290(8) 0.0046(7) -0.0003(6) -0.0018(6)
C19 0.0200(7) 0.0163(7) 0.0229(7) -0.0009(6) -0.0014(6) -0.0006(6)
C20 0.0231(7) 0.0221(7) 0.0205(7) -0.0007(6) 0.0002(6) 0.0010(6)
C21 0.0182(7) 0.0214(7) 0.0282(8) -0.0002(6) 0.0000(6) 0.0003(6)
C22 0.0220(7) 0.0173(7) 0.0264(8) -0.0012(6) -0.0056(6) 0.0003(6)
C23 0.0277(8) 0.0271(8) 0.0210(7) -0.0039(6) -0.0019(6) 0.0029(6)
C24 0.0212(7) 0.0252(8) 0.0238(8) -0.0031(6) 0.0001(6) 0.0031(6)
O25 0.0236(5) 0.0288(6) 0.0295(6) -0.0044(5) -0.0087(5) 0.0032(5)
C26 0.0206(8) 0.0341(9) 0.0359(9) 0.0023(7) -0.0051(7) 0.0008(7)

loop_
_atom_type_symbol
_atom_type_description
_atom_type_scat_dispersion_real
_atom_type_scat_dispersion_imag
_atom_type_scat_source
C C 0.0181 0.0091 'International Tables Vol C Tables 4.2.6.8 and 6.1.1.4'
H H 0.0000 0.0000 'International Tables Vol C Tables 4.2.6.8 and 6.1.1.4'
N N 0.0311 0.0180 'International Tables Vol C Tables 4.2.6.8 and 6.1.1.4'
O O 0.0492 0.0322 'International Tables Vol C Tables 4.2.6.8 and 6.1.1.4'

loop_
_exptl_crystal_face_index_h
_exptl_crystal_face_index_k
_exptl_crystal_face_index_l
_exptl_crystal_face_perp_dist
0 0 1 0.0451
0 0 -1 0.0451
-5 0 -2 0.0920
5 0 2 0.0920
0 5 1 0.4370
0 -5 -1 0.4370
2 0 -5 0.0633
-2 0 5 0.0633

loop_
_geom_angle_atom_site_label_1
_geom_angle_atom_site_label_2
_geom_angle_atom_site_label_3
_geom_angle
C5 N1 C2 109.07(12)
C19 N1 C2 117.11(12)
C19 N1 C5 120.90(12)
N1 C2 H2A 110.5
N1 C2 H2B 110.5
N1 C2 C3 106.37(12)
H2A C2 H2B 108.6
C3 C2 H2A 110.5
C3 C2 H2B 110.5
C2 C3 C4 101.03(12)
C2 C3 C7 112.13(12)
O6 C3 C2 104.60(11)
O6 C3 C4 108.97(12)
O6 C3 C7 110.11(12)
C7 C3 C4 118.82(12)
C3 C4 H4 107.3
C5 C4 C3 101.15(11)
C5 C4 H4 107.3
C11 C4 C3 117.99(12)
C11 C4 H4 107.3
C11 C4 C5 115.18(13)
N1 C5 C4 101.50(12)
N1 C5 H5A 111.5
N1 C5 H5B 111.5
C4 C5 H5A 111.5
C4 C5 H5B 111.5
H5A C5 H5B 109.3
C3 O6 H6 108.0(15)
C8 C7 C3 108.43(12)
C9 C7 C3 111.44(13)
C9 C7 C8 107.21(13)
C10 C7 C3 111.84(13)
C10 C7 C8 109.15(14)
C10 C7 C9 108.64(13)
C7 C8 H8A 109.5
C7 C8 H8B 109.5
C7 C8 H8C 109.5
H8A C8 H8B 109.5
H8A C8 H8C 109.5
H8B C8 H8C 109.5
C7 C9 H9A 109.5
C7 C9 H9B 109.5
C7 C9 H9C 109.5
H9A C9 H9B 109.5
H9A C9 H9C 109.5
H9B C9 H9C 109.5
C7 C10 H10A 109.5
C7 C10 H10B 109.5
C7 C10 H10C 109.5
H10A C10 H10B 109.5
H10A C10 H10C 109.5
H10B C10 H10C 109.5
C12 C11 C4 122.25(14)
C12 C11 C13 120.17(14)
C13 C11 C4 117.58(13)
C11 C12 H12A 120.0
C11 C12 H12B 120.0
H12A C12 H12B 120.0
C14 C13 C11 120.27(15)
C18 C13 C11 121.68(15)
C18 C13 C14 118.05(15)
C13 C14 H14 119.6
C15 C14 C13 120.89(16)
C15 C14 H14 119.6
C14 C15 H15 119.8
C16 C15 C14 120.36(16)
C16 C15 H15 119.8
C15 C16 H16 120.2
C15 C16 C17 119.55(16)
C17 C16 H16 120.2
C16 C17 H17 119.9
C16 C17 C18 120.21(17)
C18 C17 H17 119.9
C13 C18 H18 119.5
C17 C18 C13 120.92(16)
C17 C18 H18 119.5
C20 C19 N1 119.64(13)
C24 C19 N1 122.29(14)
C24 C19 C20 118.04(14)
C19 C20 H20 119.3
C21 C20 C19 121.32(14)
C21 C20 H20 119.3
C20 C21 H21 120.0
C22 C21 C20 120.07(14)
C22 C21 H21 120.0
C21 C22 C23 119.25(14)
O25 C22 C21 124.50(14)
O25 C22 C23 116.23(14)
C22 C23 H23 119.6
C24 C23 C22 120.84(15)
C24 C23 H23 119.6
C19 C24 H24 119.8
C23 C24 C19 120.47(15)
C23 C24 H24 119.8
C22 O25 C26 116.00(13)
O25 C26 H26A 109.5
O25 C26 H26B 109.5
O25 C26 H26C 109.5
H26A C26 H26B 109.5
H26A C26 H26C 109.5
H26B C26 H26C 109.5

loop_
_geom_bond_atom_site_label_1
_geom_bond_atom_site_label_2
_geom_bond_distance
N1 C2 1.470(2)
N1 C5 1.4644(18)
N1 C19 1.4043(19)
C2 H2A 0.9900
C2 H2B 0.9900
C2 C3 1.539(2)
C3 C4 1.560(2)
C3 O6 1.4384(17)
C3 C7 1.556(2)
C4 H4 1.0000
C4 C5 1.533(2)
C4 C11 1.515(2)
C5 H5A 0.9900
C5 H5B 0.9900
O6 H6 0.847(18)
C7 C8 1.538(2)
C7 C9 1.532(2)
C7 C10 1.527(2)
C8 H8A 0.9800
C8 H8B 0.9800
C8 H8C 0.9800
C9 H9A 0.9800
C9 H9B 0.9800
C9 H9C 0.9800
C10 H10A 0.9800
C10 H10B 0.9800
C10 H10C 0.9800
C11 C12 1.337(2)
C11 C13 1.493(2)
C12 H12A 0.9500
C12 H12B 0.9500
C13 C14 1.400(2)
C13 C18 1.398(2)
C14 H14 0.9500
C14 C15 1.388(2)
C15 H15 0.9500
C15 C16 1.386(3)
C16 H16 0.9500
C16 C17 1.387(3)
C17 H17 0.9500
C17 C18 1.391(2)
C18 H18 0.9500
C19 C20 1.399(2)
C19 C24 1.399(2)
C20 H20 0.9500
C20 C21 1.390(2)
C21 H21 0.9500
C21 C22 1.386(2)
C22 C23 1.390(2)
C22 O25 1.3773(19)
C23 H23 0.9500
C23 C24 1.390(2)
C24 H24 0.9500
O25 C26 1.422(2)
C26 H26A 0.9800
C26 H26B 0.9800
C26 H26C 0.9800

loop_
_exptl_oxdiff_crystal_face_indexfrac_h
_exptl_oxdiff_crystal_face_indexfrac_k
_exptl_oxdiff_crystal_face_indexfrac_l
_exptl_oxdiff_crystal_face_x
_exptl_oxdiff_crystal_face_y
_exptl_oxdiff_crystal_face_z
-0.0004 0.0001 0.9990 -0.0793 0.0013 -0.0293
0.0004 -0.0001 -0.9990 0.0793 -0.0013 0.0293
-4.9947 0.0030 -2.0024 0.1454 -0.7482 0.0590
4.9947 -0.0030 2.0024 -0.1454 0.7482 -0.0590
-0.0009 4.9984 1.0024 0.1735 -0.0038 -0.7159
0.0009 -4.9984 -1.0024 -0.1735 0.0038 0.7159
2.0001 -0.0020 -4.9932 0.4017 0.2915 0.1464
-2.0001 0.0020 4.9932 -0.4017 -0.2915 -0.1464
